data_7224211
loop_
_publ_author_name
'Hatcher, Lauren E.'

_publ_section_title
;
 Raising the (metastable) bar: 100% photo-switching in
 [Pd(Bu4dien)(\h1-N&#x0332;O2)]+approaches ambient temperature
;
_journal_issue 22
_journal_name_full CrystEngComm
_journal_page_first 4180
_journal_paper_doi 10.1039/C5CE02434J
_journal_volume 18
_journal_year 2016
_chemical_formula_moiety
;
C20 H45 N4 O2 Pd, C24 H20 B, C4 H8 O
;
_chemical_formula_sum 'C48 H73 B N4 O3 Pd'
_chemical_formula_weight 871.31
_chemical_name_systematic
'Nitro-(N,N,N',N'-tetrabutyldiethylenetriamine)palladium(II)tetraphenylborate, tetrahydrofuran solvate'
_space_group_crystal_system monoclinic
_space_group_IT_number 14
_space_group_name_Hall '-P 2yn'
_space_group_name_H-M_alt 'P 1 21/n 1'
_symmetry_space_group_name_Hall '-P 2yn'
_symmetry_space_group_name_H-M 'P 1 21/n 1'
_atom_sites_solution_hydrogens mixed
_audit_creation_date 2015-10-30
_audit_creation_method SHELXL-2014
_audit_update_record
;
2015-12-10 deposited with the CCDC.
2016-02-11 downloaded from the CCDC.
;
_cell_angle_alpha 90
_cell_angle_beta 93.455(5)
_cell_angle_gamma 90
_cell_formula_units_Z 4
_cell_length_a 11.6183(7)
_cell_length_b 13.5540(5)
_cell_length_c 30.111(2)
_cell_measurement_reflns_used 3161
_cell_measurement_temperature 250(2)
_cell_measurement_theta_max 21.9380
_cell_measurement_theta_min 3.5120
_cell_volume 4733.1(5)
_computing_cell_refinement
;
CrysAlisPro, Agilent Technologies,
Version 1.171.37.35 (release 13-08-2014 CrysAlis171 .NET)
(compiled Aug 13 2014,18:06:01)
;
_computing_data_collection
;
CrysAlisPro, Agilent Technologies,
Version 1.171.37.35 (release 13-08-2014 CrysAlis171 .NET)
(compiled Aug 13 2014,18:06:01)
;
_computing_data_reduction
;
CrysAlisPro, Agilent Technologies,
Version 1.171.37.35 (release 13-08-2014 CrysAlis171 .NET)
(compiled Aug 13 2014,18:06:01)
;
_computing_molecular_graphics
;
ORTEP-3 (Farrugia, 2012)
MERCURY (MCarae 2008)
;
_computing_structure_refinement 'SHELXL-2014 (Sheldrick, 2015)'
_computing_structure_solution 'SHELXT-2014 (Sheldrick, 2015)'
_diffrn_ambient_temperature 250(2)
_diffrn_detector_area_resol_mean 10.3795
_diffrn_measured_fraction_theta_full 0.997
_diffrn_measured_fraction_theta_max 0.996
_diffrn_measurement_device_type 'Xcalibur, Atlas, Gemini ultra'
_diffrn_measurement_method '\w scans'
_diffrn_radiation_type MoK\a
_diffrn_radiation_wavelength 0.71073
_diffrn_reflns_av_R_equivalents 0.0933
_diffrn_reflns_av_unetI/netI 0.1155
_diffrn_reflns_Laue_measured_fraction_full 0.997
_diffrn_reflns_Laue_measured_fraction_max 0.996
_diffrn_reflns_limit_h_max 13
_diffrn_reflns_limit_h_min -13
_diffrn_reflns_limit_k_max 16
_diffrn_reflns_limit_k_min -16
_diffrn_reflns_limit_l_max 36
_diffrn_reflns_limit_l_min -35
_diffrn_reflns_number 25662
_diffrn_reflns_point_group_measured_fraction_full 0.997
_diffrn_reflns_point_group_measured_fraction_max 0.996
_diffrn_reflns_theta_full 25.000
_diffrn_reflns_theta_max 25.349
_diffrn_reflns_theta_min 3.008
_diffrn_source 'Enhance (Mo) X-ray Source'
_exptl_absorpt_coefficient_mu 0.434
_exptl_absorpt_correction_T_max 1.00000
_exptl_absorpt_correction_T_min 0.70823
_exptl_absorpt_correction_type multi-scan
_exptl_absorpt_process_details
;
CrysAlisPro, Rigaku-Oxford Diffraction,
Version 1.171.37.35 (release 13-08-2014 CrysAlis171 .NET)
(compiled Aug 13 2014,18:06:01)
Empirical absorption correction using spherical harmonics,
 implemented in SCALE3 ABSPACK scaling algorithm.
;
_exptl_crystal_colour Colourless
_exptl_crystal_density_diffrn 1.223
_exptl_crystal_description Needle
_exptl_crystal_F_000 1856
_exptl_crystal_size_max 0.170
_exptl_crystal_size_mid 0.050
_exptl_crystal_size_min 0.030
_refine_diff_density_max 0.726
_refine_diff_density_min -0.467
_refine_diff_density_rms 0.080
_refine_ls_extinction_method none
_refine_ls_goodness_of_fit_ref 1.009
_refine_ls_hydrogen_treatment mixed
_refine_ls_matrix_type full
_refine_ls_number_parameters 504
_refine_ls_number_reflns 8634
_refine_ls_number_restraints 5
_refine_ls_restrained_S_all 1.010
_refine_ls_R_factor_all 0.1325
_refine_ls_R_factor_gt 0.0595
_refine_ls_shift/su_max 0.001
_refine_ls_shift/su_mean 0.000
_refine_ls_structure_factor_coef Fsqd
_refine_ls_weighting_details 'w=1/[\s^2^(Fo^2^)+(0.0473P)^2^+0.1899P] where P=(Fo^2^+2Fc^2^)/3'
_refine_ls_weighting_scheme calc
_refine_ls_wR_factor_gt 0.1085
_refine_ls_wR_factor_ref 0.1357
_reflns_Friedel_coverage 0.000
_reflns_number_gt 4857
_reflns_number_total 8634
_reflns_threshold_expression 'I > 2\s(I)'
_cod_data_source_file c5ce02434j2.cif
_cod_data_source_block PSS-250K
_cod_depositor_comments 'Adding full bibliography for 7224206--7224224.cif.'
_cod_original_cell_volume 4733.0(5)
_cod_database_code 7224211
_shelx_space_group_comment
;
The symmetry employed for this shelxl refinement is uniquely defined
by the following loop, which should always be used as a source of
symmetry information in preference to the above space-group names.
They are only intended as comments.
;
_shelx_estimated_absorpt_t_min 0.930
_shelx_estimated_absorpt_t_max 0.987
_shelxl_version_number 2014-1

loop_
_space_group_symop_operation_xyz
'x, y, z'
'-x+1/2, y+1/2, -z+1/2'
'-x, -y, -z'
'x-1/2, -y-1/2, z-1/2'

loop_
_atom_site_label
_atom_site_type_symbol
_atom_site_fract_x
_atom_site_fract_y
_atom_site_fract_z
_atom_site_U_iso_or_equiv
_atom_site_adp_type
_atom_site_occupancy
_atom_site_site_symmetry_order
_atom_site_calc_flag
_atom_site_refinement_flags_posn
_atom_site_refinement_flags_adp
_atom_site_refinement_flags_occupancy
_atom_site_disorder_assembly
_atom_site_disorder_group
C1 C 0.5561(5) 0.9636(3) 0.62903(19) 0.0542(16) Uani 1 1 d . . . . .
H1A H 0.4824 0.9578 0.6430 0.065 Uiso 1 1 calc R U . . .
H1B H 0.5680 1.0331 0.6216 0.065 Uiso 1 1 calc R U . . .
C2 C 0.5532(5) 0.9024(3) 0.58741(19) 0.0530(15) Uani 1 1 d . . . . .
H2A H 0.4871 0.9212 0.5674 0.064 Uiso 1 1 calc R U . . .
H2B H 0.6239 0.9122 0.5718 0.064 Uiso 1 1 calc R U . . .
C3 C 0.5640(4) 0.7221(3) 0.56662(16) 0.0439(12) Uani 1 1 d . . . . .
H3A H 0.6337 0.7384 0.5514 0.053 Uiso 1 1 calc R U . . .
H3B H 0.4986 0.7190 0.5446 0.053 Uiso 1 1 calc R U . . .
C4 C 0.5786(4) 0.6250(3) 0.59100(17) 0.0444(13) Uani 1 1 d . . . . .
H4A H 0.5052 0.6061 0.6030 0.053 Uiso 1 1 calc R U . . .
H4B H 0.5998 0.5737 0.5701 0.053 Uiso 1 1 calc R U . . .
C5 C 0.7682(5) 0.9656(3) 0.6474(2) 0.0595(16) Uani 1 1 d . . . . .
H5A H 0.7784 0.9437 0.6169 0.071 Uiso 1 1 calc R U . . .
H5B H 0.8288 0.9341 0.6666 0.071 Uiso 1 1 calc R U . . .
C6 C 0.7867(5) 1.0761(4) 0.6494(2) 0.0726(19) Uani 1 1 d . . . . .
H6A H 0.7799 1.0992 0.6800 0.087 Uiso 1 1 calc R U . . .
H6B H 0.7271 1.1090 0.6303 0.087 Uiso 1 1 calc R U . . .
C7 C 0.9049(6) 1.1028(4) 0.6341(3) 0.098(3) Uani 1 1 d . . . . .
H7A H 0.9640 1.0643 0.6510 0.117 Uiso 1 1 calc R U . . .
H7B H 0.9087 1.0861 0.6026 0.117 Uiso 1 1 calc R U . . .
C8 C 0.9291(7) 1.2113(5) 0.6406(3) 0.139(4) Uani 1 1 d . . . . .
H8A H 0.9502 1.2241 0.6718 0.209 Uiso 1 1 calc R U . . .
H8B H 0.8607 1.2490 0.6315 0.209 Uiso 1 1 calc R U . . .
H8C H 0.9921 1.2307 0.6228 0.209 Uiso 1 1 calc R U . . .
C9 C 0.6341(5) 0.9608(3) 0.70724(19) 0.0529(15) Uani 1 1 d . . . . .
H9A H 0.6276 1.0328 0.7075 0.063 Uiso 1 1 calc R U . . .
H9B H 0.7023 0.9430 0.7263 0.063 Uiso 1 1 calc R U . . .
C10 C 0.5292(5) 0.9180(4) 0.7272(2) 0.0585(16) Uani 1 1 d . . . . .
H10A H 0.5289 0.8462 0.7234 0.070 Uiso 1 1 calc R U . . .
H10B H 0.4595 0.9444 0.7116 0.070 Uiso 1 1 calc R U . . .
C11 C 0.5285(6) 0.9428(4) 0.7763(2) 0.0746(19) Uani 1 1 d . . . . .
H11A H 0.5935 0.9093 0.7922 0.090 Uiso 1 1 calc R U . . .
H11B H 0.5398 1.0140 0.7801 0.090 Uiso 1 1 calc R U . . .
C12 C 0.4192(6) 0.9134(5) 0.7968(3) 0.106(3) Uani 1 1 d . . . . .
H12A H 0.4244 0.9303 0.8281 0.159 Uiso 1 1 calc R U . . .
H12B H 0.4078 0.8428 0.7935 0.159 Uiso 1 1 calc R U . . .
H12C H 0.3547 0.9480 0.7820 0.159 Uiso 1 1 calc R U . . .
C13 C 0.7887(4) 0.6241(3) 0.61125(19) 0.0477(14) Uani 1 1 d . . . . .
H13A H 0.8446 0.6371 0.6363 0.057 Uiso 1 1 calc R U . . .
H13B H 0.7971 0.6770 0.5895 0.057 Uiso 1 1 calc R U . . .
C14 C 0.8218(4) 0.5280(3) 0.5899(2) 0.0552(15) Uani 1 1 d . . . . .
H14A H 0.7681 0.5143 0.5643 0.066 Uiso 1 1 calc R U . . .
H14B H 0.8157 0.4742 0.6114 0.066 Uiso 1 1 calc R U . . .
C15 C 0.9436(4) 0.5317(4) 0.5747(2) 0.0619(17) Uani 1 1 d . . . . .
H15A H 0.9488 0.5855 0.5532 0.074 Uiso 1 1 calc R U . . .
H15B H 0.9965 0.5470 0.6004 0.074 Uiso 1 1 calc R U . . .
C16 C 0.9824(5) 0.4371(4) 0.5536(2) 0.0747(19) Uani 1 1 d . . . . .
H16A H 1.0611 0.4446 0.5450 0.112 Uiso 1 1 calc R U . . .
H16B H 0.9323 0.4225 0.5275 0.112 Uiso 1 1 calc R U . . .
H16C H 0.9789 0.3835 0.5748 0.112 Uiso 1 1 calc R U . . .
C17 C 0.6526(4) 0.5513(3) 0.66164(19) 0.0500(15) Uani 1 1 d . . . . .
H17A H 0.6523 0.4876 0.6463 0.060 Uiso 1 1 calc R U . . .
H17B H 0.7186 0.5515 0.6835 0.060 Uiso 1 1 calc R U . . .
C18 C 0.5447(5) 0.5598(4) 0.6858(2) 0.0618(16) Uani 1 1 d . . . . .
H18A H 0.4778 0.5545 0.6645 0.074 Uiso 1 1 calc R U . . .
H18B H 0.5421 0.6245 0.7001 0.074 Uiso 1 1 calc R U . . .
C19 C 0.5388(6) 0.4789(5) 0.7208(3) 0.100(3) Uani 1 1 d . . . . .
H19A H 0.5520 0.4152 0.7067 0.120 Uiso 1 1 calc R U . . .
H19B H 0.6018 0.4893 0.7435 0.120 Uiso 1 1 calc R U . . .
C20 C 0.4336(8) 0.4739(6) 0.7423(3) 0.143(4) Uani 1 1 d . . . . .
H20A H 0.4400 0.4247 0.7657 0.214 Uiso 1 1 calc R U . . .
H20B H 0.3717 0.4560 0.7208 0.214 Uiso 1 1 calc R U . . .
H20C H 0.4172 0.5377 0.7551 0.214 Uiso 1 1 calc R U . . .
C21 C 0.4930(4) 0.2315(3) 0.55628(16) 0.0387(12) Uani 1 1 d . . . . .
C22 C 0.5869(4) 0.2937(3) 0.5647(2) 0.0532(15) Uani 1 1 d . . . . .
H22 H 0.5749 0.3527 0.5801 0.064 Uiso 1 1 calc R U . . .
C23 C 0.6975(5) 0.2743(4) 0.5517(2) 0.0640(17) Uani 1 1 d . . . . .
H23 H 0.7572 0.3197 0.5584 0.077 Uiso 1 1 calc R U . . .
C24 C 0.7196(5) 0.1896(4) 0.5294(2) 0.0594(16) Uani 1 1 d . . . . .
H24 H 0.7939 0.1758 0.5203 0.071 Uiso 1 1 calc R U . . .
C25 C 0.6300(4) 0.1251(3) 0.52072(18) 0.0502(14) Uani 1 1 d . . . . .
H25 H 0.6434 0.0658 0.5057 0.060 Uiso 1 1 calc R U . . .
C26 C 0.5211(4) 0.1456(3) 0.53356(17) 0.0433(13) Uani 1 1 d . . . . .
H26 H 0.4623 0.0995 0.5267 0.052 Uiso 1 1 calc R U . . .
C27 C 0.2654(4) 0.2018(3) 0.54122(18) 0.0424(13) Uani 1 1 d . . . . .
C28 C 0.1911(4) 0.2508(3) 0.51080(19) 0.0516(15) Uani 1 1 d . . . . .
H28 H 0.1964 0.3198 0.5089 0.062 Uiso 1 1 calc R U . . .
C29 C 0.1097(5) 0.2031(4) 0.4831(2) 0.0659(17) Uani 1 1 d . . . . .
H29 H 0.0623 0.2399 0.4629 0.079 Uiso 1 1 calc R U . . .
C30 C 0.0975(5) 0.1022(4) 0.4851(2) 0.0690(18) Uani 1 1 d . . . . .
H30 H 0.0430 0.0693 0.4661 0.083 Uiso 1 1 calc R U . . .
C31 C 0.1672(5) 0.0507(4) 0.5155(2) 0.069(2) Uani 1 1 d . . . . .
H31 H 0.1592 -0.0181 0.5179 0.083 Uiso 1 1 calc R U . . .
C32 C 0.2479(5) 0.0992(3) 0.5422(2) 0.0596(17) Uani 1 1 d . . . . .
H32 H 0.2945 0.0618 0.5625 0.071 Uiso 1 1 calc R U . . .
C33 C 0.3601(5) 0.2138(3) 0.62484(19) 0.0504(14) Uani 1 1 d . . . . .
C34 C 0.2601(6) 0.1754(5) 0.6413(3) 0.090(2) Uani 1 1 d . . . . .
H34 H 0.1942 0.1684 0.6218 0.108 Uiso 1 1 calc R U . . .
C35 C 0.2540(9) 0.1471(6) 0.6854(3) 0.117(3) Uani 1 1 d . . . . .
H35 H 0.1844 0.1223 0.6952 0.141 Uiso 1 1 calc R U . . .
C36 C 0.3456(9) 0.1546(5) 0.7141(3) 0.096(3) Uani 1 1 d . . . . .
H36 H 0.3405 0.1346 0.7438 0.115 Uiso 1 1 calc R U . . .
C37 C 0.4466(7) 0.1914(4) 0.7002(3) 0.081(2) Uani 1 1 d . . . . .
H37 H 0.5112 0.1981 0.7203 0.097 Uiso 1 1 calc R U . . .
C38 C 0.4527(6) 0.2189(4) 0.6560(2) 0.0658(17) Uani 1 1 d . . . . .
H38 H 0.5235 0.2422 0.6467 0.079 Uiso 1 1 calc R U . . .
C39 C 0.3420(4) 0.3751(3) 0.57332(19) 0.0428(13) Uani 1 1 d . . . . .
C40 C 0.2900(4) 0.4244(3) 0.6073(2) 0.0559(16) Uani 1 1 d . . . . .
H40 H 0.2736 0.3898 0.6332 0.067 Uiso 1 1 calc R U . . .
C41 C 0.2619(5) 0.5235(4) 0.6038(2) 0.0686(19) Uani 1 1 d . . . . .
H41 H 0.2269 0.5546 0.6275 0.082 Uiso 1 1 calc R U . . .
C42 C 0.2839(5) 0.5770(4) 0.5667(3) 0.069(2) Uani 1 1 d . . . . .
H42 H 0.2626 0.6438 0.5644 0.083 Uiso 1 1 calc R U . . .
C43 C 0.3372(5) 0.5314(4) 0.5333(2) 0.0637(18) Uani 1 1 d . . . . .
H43 H 0.3542 0.5672 0.5077 0.076 Uiso 1 1 calc R U . . .
C44 C 0.3667(4) 0.4326(3) 0.5367(2) 0.0504(15) Uani 1 1 d . . . . .
H44 H 0.4049 0.4031 0.5135 0.061 Uiso 1 1 calc R U . . .
C45 C 0.2642(7) 0.7663(5) 0.6743(3) 0.0972(17) Uani 1 1 d . . . . .
H45A H 0.2817 0.8084 0.7003 0.117 Uiso 1 1 calc R U . . .
H45B H 0.2946 0.7001 0.6809 0.117 Uiso 1 1 calc R U . . .
C46 C 0.1371(7) 0.7620(7) 0.6639(3) 0.136(3) Uani 1 1 d . . . . .
H46A H 0.1134 0.6964 0.6531 0.163 Uiso 1 1 calc R U . . .
H46B H 0.0947 0.7782 0.6901 0.163 Uiso 1 1 calc R U . . .
C47 C 0.1187(7) 0.8342(7) 0.6302(3) 0.136(3) Uani 1 1 d . . . . .
H47A H 0.0826 0.8928 0.6424 0.163 Uiso 1 1 calc R U . . .
H47B H 0.0669 0.8080 0.6061 0.163 Uiso 1 1 calc R U . . .
C48 C 0.2296(7) 0.8608(5) 0.6128(3) 0.0972(17) Uani 1 1 d . . . . .
H48A H 0.2298 0.8453 0.5810 0.117 Uiso 1 1 calc R U . . .
H48B H 0.2444 0.9315 0.6168 0.117 Uiso 1 1 calc R U . . .
B1 B 0.3659(5) 0.2546(3) 0.5738(2) 0.0429(15) Uani 1 1 d . . . . .
N2 N 0.6529(4) 0.9284(3) 0.66103(15) 0.0463(12) Uani 1 1 d . . . . .
N3 N 0.5429(3) 0.7969(2) 0.60135(14) 0.0397(10) Uani 1 1 d D . . . .
N4 N 0.6696(3) 0.6317(3) 0.62821(15) 0.0421(10) Uani 1 1 d . . . . .
O3 O 0.3139(4) 0.8054(3) 0.63693(17) 0.0803(13) Uani 1 1 d . . . . .
Pd1 Pd 0.66039(3) 0.77565(3) 0.65236(2) 0.04119(14) Uani 1 1 d . . . . .
N1_a N 0.7744(12) 0.7484(12) 0.7070(6) 0.089(4) Uiso 0.530(9) 1 d D . P A 1
O1_a O 0.8697(10) 0.7597(6) 0.7002(4) 0.098(2) Uiso 0.530(9) 1 d D . P A 1
O2_a O 0.7373(12) 0.7231(10) 0.7416(5) 0.098(2) Uiso 0.530(9) 1 d D . P A 1
N1A_b N 0.7879(11) 0.7334(11) 0.7360(5) 0.089(4) Uiso 0.470(9) 1 d D . P A 2
O1A_b O 0.7935(11) 0.7599(8) 0.6957(4) 0.062(3) Uiso 0.470(9) 1 d D . P A 2
O2A_b O 0.6859(10) 0.7202(9) 0.7459(5) 0.098(2) Uiso 0.470(9) 1 d D . P A 2
H3 H 0.468(3) 0.788(4) 0.615(2) 0.117 Uiso 1 1 d D U . . .

loop_
_atom_site_aniso_label
_atom_site_aniso_U_11
_atom_site_aniso_U_22
_atom_site_aniso_U_33
_atom_site_aniso_U_23
_atom_site_aniso_U_13
_atom_site_aniso_U_12
C1 0.063(4) 0.043(3) 0.056(4) -0.002(3) -0.006(3) 0.008(3)
C2 0.063(4) 0.045(3) 0.049(4) 0.007(3) -0.012(3) 0.002(3)
C3 0.053(3) 0.047(2) 0.031(3) -0.006(3) 0.001(2) -0.003(3)
C4 0.046(3) 0.045(3) 0.043(4) 0.000(3) 0.007(3) -0.001(2)
C5 0.062(4) 0.055(3) 0.062(5) -0.003(3) 0.009(3) -0.010(3)
C6 0.086(5) 0.054(3) 0.077(5) 0.000(3) 0.005(4) -0.018(3)
C7 0.089(6) 0.078(4) 0.124(7) 0.023(5) -0.012(5) -0.027(4)
C8 0.117(7) 0.085(5) 0.211(12) 0.036(6) -0.023(7) -0.035(5)
C9 0.061(4) 0.050(3) 0.047(4) -0.012(3) -0.009(3) 0.005(3)
C10 0.057(4) 0.062(3) 0.057(5) -0.011(3) 0.005(3) 0.005(3)
C11 0.080(5) 0.083(4) 0.060(5) -0.002(4) 0.008(4) 0.004(4)
C12 0.095(6) 0.140(6) 0.087(7) 0.006(5) 0.033(5) 0.003(5)
C13 0.043(3) 0.047(3) 0.053(4) -0.005(3) 0.001(3) 0.001(2)
C14 0.051(3) 0.047(3) 0.068(5) -0.007(3) 0.011(3) -0.001(3)
C15 0.045(3) 0.065(3) 0.076(5) -0.005(3) 0.012(3) 0.004(3)
C16 0.063(4) 0.067(3) 0.096(6) -0.008(4) 0.022(4) 0.007(3)
C17 0.056(4) 0.041(2) 0.053(4) 0.007(3) 0.000(3) -0.002(3)
C18 0.063(4) 0.069(3) 0.054(4) 0.007(3) 0.012(3) -0.005(3)
C19 0.089(6) 0.114(5) 0.101(7) 0.035(5) 0.032(5) -0.001(4)
C20 0.155(9) 0.139(7) 0.142(10) 0.040(7) 0.075(8) -0.010(6)
C21 0.042(3) 0.034(2) 0.040(3) 0.004(2) 0.000(2) 0.002(2)
C22 0.049(3) 0.043(3) 0.068(4) -0.014(3) 0.006(3) 0.000(2)
C23 0.043(3) 0.048(3) 0.101(5) 0.002(4) 0.000(3) -0.008(3)
C24 0.042(3) 0.056(3) 0.081(5) 0.005(3) 0.012(3) 0.002(3)
C25 0.049(3) 0.051(3) 0.051(4) -0.007(3) 0.001(3) 0.007(3)
C26 0.043(3) 0.041(2) 0.045(4) 0.000(2) -0.001(3) -0.001(2)
C27 0.039(3) 0.037(2) 0.053(4) -0.002(2) 0.014(3) 0.000(2)
C28 0.048(3) 0.046(3) 0.060(4) 0.001(3) 0.002(3) -0.013(2)
C29 0.050(4) 0.072(4) 0.074(5) 0.017(3) -0.005(3) -0.013(3)
C30 0.044(4) 0.072(4) 0.092(6) -0.016(4) 0.006(3) -0.020(3)
C31 0.043(4) 0.042(3) 0.124(7) -0.006(3) 0.010(4) -0.004(3)
C32 0.044(3) 0.042(3) 0.093(5) 0.001(3) 0.008(3) 0.000(3)
C33 0.063(4) 0.042(3) 0.046(4) 0.001(3) 0.006(3) 0.009(3)
C34 0.087(5) 0.124(5) 0.062(6) 0.027(5) 0.017(4) -0.009(4)
C35 0.138(9) 0.139(7) 0.079(7) 0.042(6) 0.039(6) -0.022(6)
C36 0.148(9) 0.091(5) 0.050(6) 0.021(4) 0.022(6) 0.028(6)
C37 0.113(7) 0.068(4) 0.059(6) -0.011(4) -0.013(5) 0.028(4)
C38 0.096(5) 0.055(3) 0.047(4) 0.001(3) 0.003(4) 0.014(3)
C39 0.040(3) 0.041(2) 0.047(4) -0.004(3) -0.001(3) -0.003(2)
C40 0.051(4) 0.054(3) 0.064(5) -0.007(3) 0.011(3) 0.004(3)
C41 0.053(4) 0.062(3) 0.093(6) -0.029(4) 0.012(4) 0.011(3)
C42 0.053(4) 0.042(3) 0.111(7) -0.020(4) -0.004(4) 0.008(3)
C43 0.057(4) 0.047(3) 0.085(5) 0.011(3) -0.020(4) -0.012(3)
C44 0.052(3) 0.041(3) 0.057(4) -0.010(3) -0.007(3) -0.002(2)
C45 0.105(4) 0.100(3) 0.086(5) 0.020(3) 0.006(4) 0.005(3)
C46 0.084(4) 0.177(7) 0.147(8) 0.025(5) 0.011(5) 0.028(5)
C47 0.084(4) 0.177(7) 0.147(8) 0.025(5) 0.011(5) 0.028(5)
C48 0.105(4) 0.100(3) 0.086(5) 0.020(3) 0.006(4) 0.005(3)
B1 0.046(4) 0.037(3) 0.046(4) 0.000(3) 0.006(3) 0.003(3)
N2 0.054(3) 0.041(2) 0.044(3) -0.007(2) 0.003(2) 0.000(2)
N3 0.044(2) 0.042(2) 0.033(3) 0.0011(19) -0.002(2) 0.0020(19)
N4 0.036(2) 0.044(2) 0.046(3) 0.000(2) 0.004(2) 0.0020(19)
O3 0.070(3) 0.092(3) 0.079(4) 0.010(3) 0.006(3) 0.007(2)
Pd1 0.0432(2) 0.04061(19) 0.0392(3) -0.0019(2) -0.00194(16) 0.0023(2)

loop_
_atom_type_symbol
_atom_type_description
_atom_type_scat_dispersion_real
_atom_type_scat_dispersion_imag
_atom_type_scat_source
C C 0.0033 0.0016 'International Tables Vol C Tables 4.2.6.8 and 6.1.1.4'
H H 0.0000 0.0000 'International Tables Vol C Tables 4.2.6.8 and 6.1.1.4'
B B 0.0013 0.0007 'International Tables Vol C Tables 4.2.6.8 and 6.1.1.4'
N N 0.0061 0.0033 'International Tables Vol C Tables 4.2.6.8 and 6.1.1.4'
O O 0.0106 0.0060 'International Tables Vol C Tables 4.2.6.8 and 6.1.1.4'
Pd Pd -0.9988 1.0072 'International Tables Vol C Tables 4.2.6.8 and 6.1.1.4'

loop_
_geom_angle_atom_site_label_1
_geom_angle_atom_site_label_2
_geom_angle_atom_site_label_3
_geom_angle
C2 C1 N2 109.7(4)
C2 C1 H1A 109.7
N2 C1 H1A 109.7
C2 C1 H1B 109.7
N2 C1 H1B 109.7
H1A C1 H1B 108.2
N3 C2 C1 106.9(4)
N3 C2 H2A 110.3
C1 C2 H2A 110.3
N3 C2 H2B 110.3
C1 C2 H2B 110.3
H2A C2 H2B 108.6
N3 C3 C4 105.7(4)
N3 C3 H3A 110.6
C4 C3 H3A 110.6
N3 C3 H3B 110.6
C4 C3 H3B 110.6
H3A C3 H3B 108.7
N4 C4 C3 111.4(4)
N4 C4 H4A 109.3
C3 C4 H4A 109.3
N4 C4 H4B 109.3
C3 C4 H4B 109.3
H4A C4 H4B 108.0
N2 C5 C6 116.4(4)
N2 C5 H5A 108.2
C6 C5 H5A 108.2
N2 C5 H5B 108.2
C6 C5 H5B 108.2
H5A C5 H5B 107.3
C5 C6 C7 110.7(5)
C5 C6 H6A 109.5
C7 C6 H6A 109.5
C5 C6 H6B 109.5
C7 C6 H6B 109.5
H6A C6 H6B 108.1
C8 C7 C6 111.0(6)
C8 C7 H7A 109.4
C6 C7 H7A 109.4
C8 C7 H7B 109.4
C6 C7 H7B 109.4
H7A C7 H7B 108.0
C7 C8 H8A 109.5
C7 C8 H8B 109.5
H8A C8 H8B 109.5
C7 C8 H8C 109.5
H8A C8 H8C 109.5
H8B C8 H8C 109.5
N2 C9 C10 115.3(4)
N2 C9 H9A 108.5
C10 C9 H9A 108.5
N2 C9 H9B 108.5
C10 C9 H9B 108.5
H9A C9 H9B 107.5
C9 C10 C11 110.8(5)
C9 C10 H10A 109.5
C11 C10 H10A 109.5
C9 C10 H10B 109.5
C11 C10 H10B 109.5
H10A C10 H10B 108.1
C12 C11 C10 113.4(6)
C12 C11 H11A 108.9
C10 C11 H11A 108.9
C12 C11 H11B 108.9
C10 C11 H11B 108.9
H11A C11 H11B 107.7
C11 C12 H12A 109.5
C11 C12 H12B 109.5
H12A C12 H12B 109.5
C11 C12 H12C 109.5
H12A C12 H12C 109.5
H12B C12 H12C 109.5
N4 C13 C14 117.7(4)
N4 C13 H13A 107.9
C14 C13 H13A 107.9
N4 C13 H13B 107.9
C14 C13 H13B 107.9
H13A C13 H13B 107.2
C13 C14 C15 111.5(4)
C13 C14 H14A 109.3
C15 C14 H14A 109.3
C13 C14 H14B 109.3
C15 C14 H14B 109.3
H14A C14 H14B 108.0
C16 C15 C14 114.1(4)
C16 C15 H15A 108.7
C14 C15 H15A 108.7
C16 C15 H15B 108.7
C14 C15 H15B 108.7
H15A C15 H15B 107.6
C15 C16 H16A 109.5
C15 C16 H16B 109.5
H16A C16 H16B 109.5
C15 C16 H16C 109.5
H16A C16 H16C 109.5
H16B C16 H16C 109.5
C18 C17 N4 114.7(4)
C18 C17 H17A 108.6
N4 C17 H17A 108.6
C18 C17 H17B 108.6
N4 C17 H17B 108.6
H17A C17 H17B 107.6
C17 C18 C19 110.8(5)
C17 C18 H18A 109.5
C19 C18 H18A 109.5
C17 C18 H18B 109.5
C19 C18 H18B 109.5
H18A C18 H18B 108.1
C20 C19 C18 115.2(7)
C20 C19 H19A 108.5
C18 C19 H19A 108.5
C20 C19 H19B 108.5
C18 C19 H19B 108.5
H19A C19 H19B 107.5
C19 C20 H20A 109.5
C19 C20 H20B 109.5
H20A C20 H20B 109.5
C19 C20 H20C 109.5
H20A C20 H20C 109.5
H20B C20 H20C 109.5
C22 C21 C26 113.0(4)
C22 C21 B1 122.8(4)
C26 C21 B1 124.2(4)
C23 C22 C21 124.2(5)
C23 C22 H22 117.9
C21 C22 H22 117.9
C24 C23 C22 120.2(5)
C24 C23 H23 119.9
C22 C23 H23 119.9
C23 C24 C25 117.9(5)
C23 C24 H24 121.0
C25 C24 H24 121.0
C24 C25 C26 121.2(5)
C24 C25 H25 119.4
C26 C25 H25 119.4
C25 C26 C21 123.5(4)
C25 C26 H26 118.2
C21 C26 H26 118.2
C28 C27 C32 113.7(5)
C28 C27 B1 125.2(4)
C32 C27 B1 121.1(5)
C29 C28 C27 123.3(4)
C29 C28 H28 118.3
C27 C28 H28 118.3
C30 C29 C28 120.5(5)
C30 C29 H29 119.8
C28 C29 H29 119.8
C31 C30 C29 118.4(5)
C31 C30 H30 120.8
C29 C30 H30 120.8
C32 C31 C30 120.2(5)
C32 C31 H31 119.9
C30 C31 H31 119.9
C31 C32 C27 124.0(5)
C31 C32 H32 118.0
C27 C32 H32 118.0
C38 C33 C34 114.1(6)
C38 C33 B1 123.0(5)
C34 C33 B1 122.8(6)
C35 C34 C33 122.4(7)
C35 C34 H34 118.8
C33 C34 H34 118.8
C36 C35 C34 121.0(8)
C36 C35 H35 119.5
C34 C35 H35 119.5
C35 C36 C37 119.8(8)
C35 C36 H36 120.1
C37 C36 H36 120.1
C36 C37 C38 119.1(7)
C36 C37 H37 120.4
C38 C37 H37 120.4
C33 C38 C37 123.6(7)
C33 C38 H38 118.2
C37 C38 H38 118.2
C40 C39 C44 115.6(4)
C40 C39 B1 123.2(5)
C44 C39 B1 121.1(5)
C41 C40 C39 121.5(6)
C41 C40 H40 119.3
C39 C40 H40 119.3
C42 C41 C40 121.4(6)
C42 C41 H41 119.3
C40 C41 H41 119.3
C43 C42 C41 118.6(5)
C43 C42 H42 120.7
C41 C42 H42 120.7
C42 C43 C44 120.3(6)
C42 C43 H43 119.8
C44 C43 H43 119.8
C43 C44 C39 122.5(6)
C43 C44 H44 118.7
C39 C44 H44 118.7
O3 C45 C46 107.2(6)
O3 C45 H45A 110.3
C46 C45 H45A 110.3
O3 C45 H45B 110.3
C46 C45 H45B 110.3
H45A C45 H45B 108.5
C47 C46 C45 103.2(8)
C47 C46 H46A 111.1
C45 C46 H46A 111.1
C47 C46 H46B 111.1
C45 C46 H46B 111.1
H46A C46 H46B 109.1
C46 C47 C48 109.1(7)
C46 C47 H47A 109.9
C48 C47 H47A 109.9
C46 C47 H47B 109.9
C48 C47 H47B 109.9
H47A C47 H47B 108.3
O3 C48 C47 106.6(6)
O3 C48 H48A 110.4
C47 C48 H48A 110.4
O3 C48 H48B 110.4
C47 C48 H48B 110.4
H48A C48 H48B 108.6
C21 B1 C33 109.1(4)
C21 B1 C27 110.3(4)
C33 B1 C27 110.2(4)
C21 B1 C39 109.9(4)
C33 B1 C39 109.0(4)
C27 B1 C39 108.2(4)
C9 N2 C5 109.8(4)
C9 N2 C1 110.9(4)
C5 N2 C1 111.1(4)
C9 N2 Pd1 114.7(3)
C5 N2 Pd1 104.6(3)
C1 N2 Pd1 105.5(3)
C3 N3 C2 115.8(4)
C3 N3 Pd1 107.8(3)
C2 N3 Pd1 106.8(3)
C3 N3 H3 113(4)
C2 N3 H3 109(3)
Pd1 N3 H3 104(4)
C4 N4 C17 110.0(3)
C4 N4 C13 111.3(4)
C17 N4 C13 109.7(4)
C4 N4 Pd1 105.6(3)
C17 N4 Pd1 115.6(3)
C13 N4 Pd1 104.4(3)
C45 O3 C48 108.1(5)
O1A_b Pd1 N3 171.1(3)
N3 Pd1 N1_a 176.5(4)
O1A_b Pd1 N4 94.3(4)
N3 Pd1 N4 85.11(15)
N1_a Pd1 N4 93.8(5)
O1A_b Pd1 N2 93.5(4)
N3 Pd1 N2 85.51(16)
N1_a Pd1 N2 96.1(5)
N4 Pd1 N2 166.72(17)
O1_a N1_a O2_a 126(2)
O1_a N1_a Pd1 114.2(14)
O2_a N1_a Pd1 119.5(12)
O2A_b N1A_b O1A_b 111.7(14)
N1A_b O1A_b Pd1 125.4(11)

loop_
_geom_bond_atom_site_label_1
_geom_bond_atom_site_label_2
_geom_bond_distance
C1 C2 1.501(7)
C1 N2 1.513(6)
C1 H1A 0.9800
C1 H1B 0.9800
C2 N3 1.497(5)
C2 H2A 0.9800
C2 H2B 0.9800
C3 N3 1.488(6)
C3 C4 1.511(6)
C3 H3A 0.9800
C3 H3B 0.9800
C4 N4 1.496(6)
C4 H4A 0.9800
C4 H4B 0.9800
C5 N2 1.511(6)
C5 C6 1.514(6)
C5 H5A 0.9800
C5 H5B 0.9800
C6 C7 1.518(8)
C6 H6A 0.9800
C6 H6B 0.9800
C7 C8 1.508(8)
C7 H7A 0.9800
C7 H7B 0.9800
C8 H8A 0.9700
C8 H8B 0.9700
C8 H8C 0.9700
C9 N2 1.488(6)
C9 C10 1.507(7)
C9 H9A 0.9800
C9 H9B 0.9800
C10 C11 1.518(8)
C10 H10A 0.9800
C10 H10B 0.9800
C11 C12 1.498(8)
C11 H11A 0.9800
C11 H11B 0.9800
C12 H12A 0.9700
C12 H12B 0.9700
C12 H12C 0.9700
C13 N4 1.508(6)
C13 C14 1.512(6)
C13 H13A 0.9800
C13 H13B 0.9800
C14 C15 1.513(7)
C14 H14A 0.9800
C14 H14B 0.9800
C15 C16 1.512(7)
C15 H15A 0.9800
C15 H15B 0.9800
C16 H16A 0.9700
C16 H16B 0.9700
C16 H16C 0.9700
C17 C18 1.491(7)
C17 N4 1.504(6)
C17 H17A 0.9800
C17 H17B 0.9800
C18 C19 1.526(8)
C18 H18A 0.9800
C18 H18B 0.9800
C19 C20 1.418(9)
C19 H19A 0.9800
C19 H19B 0.9800
C20 H20A 0.9700
C20 H20B 0.9700
C20 H20C 0.9700
C21 C22 1.391(6)
C21 C26 1.399(6)
C21 B1 1.628(7)
C22 C23 1.390(7)
C22 H22 0.9400
C23 C24 1.362(7)
C23 H23 0.9400
C24 C25 1.373(7)
C24 H24 0.9400
C25 C26 1.374(6)
C25 H25 0.9400
C26 H26 0.9400
C27 C28 1.389(7)
C27 C32 1.406(6)
C27 B1 1.643(8)
C28 C29 1.382(7)
C28 H28 0.9400
C29 C30 1.377(7)
C29 H29 0.9400
C30 C31 1.376(8)
C30 H30 0.9400
C31 C32 1.368(7)
C31 H31 0.9400
C32 H32 0.9400
C33 C38 1.386(7)
C33 C34 1.392(8)
C33 B1 1.638(8)
C34 C35 1.389(9)
C34 H34 0.9400
C35 C36 1.333(10)
C35 H35 0.9400
C36 C37 1.364(10)
C36 H36 0.9400
C37 C38 1.388(9)
C37 H37 0.9400
C38 H38 0.9400
C39 C40 1.391(7)
C39 C44 1.393(7)
C39 B1 1.656(6)
C40 C41 1.384(7)
C40 H40 0.9400
C41 C42 1.370(8)
C41 H41 0.9400
C42 C43 1.362(8)
C42 H42 0.9400
C43 C44 1.385(6)
C43 H43 0.9400
C44 H44 0.9400
C45 O3 1.400(8)
C45 C46 1.492(10)
C45 H45A 0.9800
C45 H45B 0.9800
C46 C47 1.417(10)
C46 H46A 0.9800
C46 H46B 0.9800
C47 C48 1.465(10)
C47 H47A 0.9800
C47 H47B 0.9800
C48 O3 1.401(7)
C48 H48A 0.9800
C48 H48B 0.9800
N2 Pd1 2.089(4)
N3 Pd1 2.013(4)
N3 H3 0.99(2)
N4 Pd1 2.088(4)
Pd1 O1A_b 1.974(13)
Pd1 N1_a 2.082(18)
N1_a O1_a 1.148(15)
N1_a O2_a 1.202(15)
N1A_b O2A_b 1.252(13)
N1A_b O1A_b 1.273(16)

loop_
_geom_hbond_atom_site_label_D
_geom_hbond_atom_site_label_H
_geom_hbond_atom_site_label_A
_geom_hbond_distance_DH
_geom_hbond_distance_HA
_geom_hbond_distance_DA
_geom_hbond_angle_DHA
_geom_hbond_site_symmetry_A
C5 H5B O1_a 0.98 2.60 3.388(11) 137.0 .
C5 H5B O1A_b 0.98 2.56 3.149(12) 118.6 .
C10 H10A O2A_b 0.98 2.56 3.270(14) 129.3 .
C13 H13A O1_a 0.98 2.55 3.337(11) 137.6 .
C18 H18B O2A_b 0.98 2.47 3.217(14) 132.8 .
C46 H46B O1_a 0.98 2.66 3.356(14) 128.0 1_455
N3 H3 O3 0.99(2) 1.96(2) 2.930(6) 165(5) .

loop_
_geom_torsion_atom_site_label_1
_geom_torsion_atom_site_label_2
_geom_torsion_atom_site_label_3
_geom_torsion_atom_site_label_4
_geom_torsion
N2 C1 C2 N3 55.6(5)
N3 C3 C4 N4 -53.9(5)
N2 C5 C6 C7 -179.0(5)
C5 C6 C7 C8 -173.9(6)
N2 C9 C10 C11 171.2(4)
C9 C10 C11 C12 172.7(5)
N4 C13 C14 C15 -179.9(5)
C13 C14 C15 C16 179.2(5)
N4 C17 C18 C19 -176.5(5)
C17 C18 C19 C20 -173.4(7)
C26 C21 C22 C23 0.6(8)
B1 C21 C22 C23 177.4(5)
C21 C22 C23 C24 -0.3(9)
C22 C23 C24 C25 -0.4(9)
C23 C24 C25 C26 0.8(9)
C24 C25 C26 C21 -0.4(8)
C22 C21 C26 C25 -0.3(7)
B1 C21 C26 C25 -177.0(5)
C32 C27 C28 C29 -1.8(8)
B1 C27 C28 C29 178.3(5)
C27 C28 C29 C30 0.9(9)
C28 C29 C30 C31 0.9(9)
C29 C30 C31 C32 -1.5(10)
C30 C31 C32 C27 0.5(10)
C28 C27 C32 C31 1.1(8)
B1 C27 C32 C31 -178.9(6)
C38 C33 C34 C35 1.4(10)
B1 C33 C34 C35 -175.6(6)
C33 C34 C35 C36 -0.8(13)
C34 C35 C36 C37 0.6(13)
C35 C36 C37 C38 -1.1(11)
C34 C33 C38 C37 -2.0(8)
B1 C33 C38 C37 175.0(5)
C36 C37 C38 C33 1.9(9)
C44 C39 C40 C41 2.0(7)
B1 C39 C40 C41 -173.9(5)
C39 C40 C41 C42 0.1(9)
C40 C41 C42 C43 -1.7(9)
C41 C42 C43 C44 1.0(8)
C42 C43 C44 C39 1.3(8)
C40 C39 C44 C43 -2.7(7)
B1 C39 C44 C43 173.3(5)
O3 C45 C46 C47 -23.4(10)
C45 C46 C47 C48 14.6(11)
C46 C47 C48 O3 -1.0(11)
C22 C21 B1 C33 -85.1(5)
C26 C21 B1 C33 91.3(6)
C22 C21 B1 C27 153.6(5)
C26 C21 B1 C27 -30.0(7)
C22 C21 B1 C39 34.4(7)
C26 C21 B1 C39 -149.2(5)
C38 C33 B1 C21 37.2(6)
C34 C33 B1 C21 -146.1(5)
C38 C33 B1 C27 158.5(4)
C34 C33 B1 C27 -24.8(7)
C38 C33 B1 C39 -82.9(6)
C34 C33 B1 C39 93.8(6)
C28 C27 B1 C21 -106.5(5)
C32 C27 B1 C21 73.5(6)
C28 C27 B1 C33 132.9(5)
C32 C27 B1 C33 -47.1(6)
C28 C27 B1 C39 13.8(7)
C32 C27 B1 C39 -166.2(5)
C40 C39 B1 C21 -138.3(5)
C44 C39 B1 C21 46.0(6)
C40 C39 B1 C33 -18.7(7)
C44 C39 B1 C33 165.6(5)
C40 C39 B1 C27 101.2(6)
C44 C39 B1 C27 -74.5(6)
C10 C9 N2 C5 -172.6(4)
C10 C9 N2 C1 64.3(5)
C10 C9 N2 Pd1 -55.1(5)
C6 C5 N2 C9 -57.7(6)
C6 C5 N2 C1 65.4(6)
C6 C5 N2 Pd1 178.7(4)
C2 C1 N2 C9 -159.9(4)
C2 C1 N2 C5 77.7(5)
C2 C1 N2 Pd1 -35.1(5)
C4 C3 N3 C2 166.1(4)
C4 C3 N3 Pd1 46.6(4)
C1 C2 N3 C3 -167.2(4)
C1 C2 N3 Pd1 -47.2(4)
C3 C4 N4 C17 158.7(4)
C3 C4 N4 C13 -79.4(5)
C3 C4 N4 Pd1 33.3(4)
C18 C17 N4 C4 -65.8(6)
C18 C17 N4 C13 171.4(5)
C18 C17 N4 Pd1 53.7(5)
C14 C13 N4 C4 -64.7(6)
C14 C13 N4 C17 57.4(6)
C14 C13 N4 Pd1 -178.1(4)
C46 C45 O3 C48 23.7(8)
C47 C48 O3 C45 -14.3(8)
O2A_b N1A_b O1A_b Pd1 -1.6(16)
